data_4319966
loop_
_publ_author_name
'M. Kaliva'
'T. Giannadaki'
'A. Salifoglou'
'C. P. Raptopoulou'
'A. Terzis'
'V. Tangoulis'

_publ_section_title
;
 pH-Dependent Investigations of Vanadium(V)-Peroxo-Malate Complexes from
 Aqueous Solutions. In Search of Biologically Relevant Vanadium(V)-Peroxo
 Species
;
_journal_name_full 'Inorganic Chemistry'
_journal_page_first 3711
_journal_page_last 3718
_journal_paper_doi 10.1021/ic000894o
_journal_volume 40
_journal_year 2001
_chemical_formula_sum 'C8 H14 K4 O20 V2'
_chemical_formula_weight 688.49
_chemical_name_systematic
; 
 ? 
;
_space_group_IT_number 14
_symmetry_cell_setting monoclinic
_symmetry_space_group_name_Hall '-P 2ybc'
_symmetry_space_group_name_H-M 'P 1 21/c 1'
_atom_sites_solution_hydrogens geom
_atom_sites_solution_primary direct
_atom_sites_solution_secondary difmap
_audit_creation_method SHELXL
_cell_angle_alpha 90.00
_cell_angle_beta 93.60(2)
_cell_angle_gamma 90.00
_cell_formula_units_Z 2
_cell_length_a 8.380(5)
_cell_length_b 9.252(5)
_cell_length_c 13.714(8)
_cell_measurement_reflns_used 25
_cell_measurement_temperature 298
_cell_measurement_theta_max 11.7
_cell_measurement_theta_min 5.3
_cell_volume 1061.2(11)
_computing_cell_refinement 'Program LEAST (UCLA Crystallographic package, C.E.Strouse 1994)'
_computing_data_collection 'Program COLLECT (UCLA Crystallographic package, C.E.Strouse 1994)'
_computing_data_reduction 'Program REDUCE (UCLA Crystallographic package, C.E.Strouse 1994)'
_computing_molecular_graphics ORTEP
_computing_structure_refinement 'SHELXL-93 (Sheldrick, 1993)'
_computing_structure_solution 'SHELXS-86 (Sheldrick, 1990)'
_diffrn_ambient_temperature 298
_diffrn_measurement_device 'Crystal Logic Dual Goniometer diffractometer'
_diffrn_measurement_method 'theta-2theta scans'
_diffrn_radiation_monochromator graphite
_diffrn_radiation_source 'fine-focus sealed tube'
_diffrn_radiation_type MoK\a
_diffrn_radiation_wavelength 0.71073
_diffrn_reflns_av_R_equivalents 0.0109
_diffrn_reflns_av_sigmaI/netI 0.0429
_diffrn_reflns_limit_h_max 9
_diffrn_reflns_limit_h_min -9
_diffrn_reflns_limit_k_max 0
_diffrn_reflns_limit_k_min -11
_diffrn_reflns_limit_l_max 0
_diffrn_reflns_limit_l_min -16
_diffrn_reflns_number 1948
_diffrn_reflns_theta_max 24.99
_diffrn_reflns_theta_min 2.44
_diffrn_standards_decay_% -0.3
_diffrn_standards_interval_count 97
_diffrn_standards_number 3
_exptl_absorpt_coefficient_mu 1.762
_exptl_absorpt_correction_T_max 1.00
_exptl_absorpt_correction_T_min 0.81
_exptl_absorpt_correction_type 'psi-scan empirical'
_exptl_crystal_colour orange/red
_exptl_crystal_density_diffrn 2.155
_exptl_crystal_density_meas 2.13
_exptl_crystal_density_method 'floating method'
_exptl_crystal_description parallelipiped
_exptl_crystal_F_000 688
_exptl_crystal_size_max 0.50
_exptl_crystal_size_mid 0.25
_exptl_crystal_size_min 0.10
_refine_diff_density_max 0.605
_refine_diff_density_min -0.446
_refine_diff_density_rms 0.071
_refine_ls_extinction_method none
_refine_ls_goodness_of_fit_all 1.040
_refine_ls_goodness_of_fit_obs 1.053
_refine_ls_matrix_type full
_refine_ls_number_parameters 182
_refine_ls_number_reflns 1865
_refine_ls_number_restraints 0
_refine_ls_restrained_S_all 1.040
_refine_ls_restrained_S_obs 1.053
_refine_ls_R_factor_all 0.0318
_refine_ls_R_factor_obs 0.0289
_refine_ls_shift/esd_max 0.090
_refine_ls_shift/esd_mean 0.007
_refine_ls_structure_factor_coef Fsqd
_refine_ls_weighting_details 'w=1/[\s^2^(Fo^2^)+(0.0182P)^2^+1.2150P] where P=(Fo^2^+2Fc^2^)/3'
_refine_ls_weighting_scheme calc
_refine_ls_wR_factor_all 0.0778
_refine_ls_wR_factor_obs 0.0753
_reflns_number_observed 1718
_reflns_number_total 1865
_reflns_observed_criterion >2sigma(I)
_cod_data_source_file ic000894o_1.cif
_cod_data_source_block shel93
_cod_depositor_comments
;
The following automatic conversions were performed:

'_refine_ls_weighting_scheme' value 'calc
w=1/[\s^2^(Fo^2^)+(0.0182P)^2^+1.2150P] where P=(Fo^2^+2Fc^2^)/3' was
changed to 'calc'. New tag '_refine_ls_weighting_details' was
created. The value of the new tag was set to
'w=1/[\s^2^(Fo^2^)+(0.0182P)^2^+1.2150P] where P=(Fo^2^+2Fc^2^)/3'.

Automatic conversion script
Id: cif_fix_values 3143 2015-03-26 13:38:13Z robertas 
;
_cod_original_cell_volume 1061(1)
_cod_database_code 4319966

loop_
_symmetry_equiv_pos_as_xyz
'x, y, z'
'x, -y+1/2, z+1/2'
'-x, -y, -z'
'-x, y-1/2, -z-1/2'

loop_
_atom_site_aniso_label
_atom_site_aniso_U_11
_atom_site_aniso_U_22
_atom_site_aniso_U_33
_atom_site_aniso_U_23
_atom_site_aniso_U_13
_atom_site_aniso_U_12
V 0.0250(2) 0.0154(2) 0.0278(2) -0.0017(2) -0.0016(2) -0.00043(15)
O1 0.0417(11) 0.0245(10) 0.0423(11) -0.0020(8) 0.0138(9) -0.0088(8)
O3 0.0304(9) 0.0180(8) 0.0251(8) -0.0007(7) 0.0036(7) 0.0003(7)
O5 0.0392(10) 0.0229(9) 0.0339(10) -0.0047(8) -0.0086(8) 0.0057(8)
O6 0.0284(10) 0.0371(11) 0.0430(11) -0.0002(9) -0.0049(8) 0.0007(8)
O7 0.0394(10) 0.0199(9) 0.0363(10) -0.0045(7) 0.0016(8) 0.0018(7)
O8 0.0439(11) 0.0180(9) 0.0468(11) -0.0041(8) 0.0039(9) -0.0038(8)
C1 0.0222(12) 0.0280(13) 0.0380(14) -0.0010(11) 0.0022(11) 0.0017(10)
O2 0.0342(10) 0.0491(12) 0.0388(11) -0.0003(9) 0.0120(9) -0.0041(9)
C2 0.0276(12) 0.0248(12) 0.0277(13) -0.0026(10) 0.0018(10) 0.0012(10)
C3 0.0260(12) 0.0305(14) 0.0360(15) -0.0040(11) 0.0009(11) -0.0008(11)
C4 0.0252(12) 0.0262(13) 0.0321(13) -0.0002(10) -0.0027(10) 0.0013(10)
O4 0.0363(11) 0.0505(13) 0.0476(12) -0.0104(10) -0.0181(9) 0.0117(10)
K1 0.0314(3) 0.0308(3) 0.0382(3) -0.0019(2) -0.0045(2) 0.0022(2)
K2 0.0307(3) 0.0419(4) 0.0447(4) 0.0031(3) -0.0037(3) 0.0013(3)
OW1 0.0324(11) 0.0433(13) 0.0497(13) 0.0076(11) -0.0052(9) -0.0063(10)
OW2 0.047(2) 0.056(2) 0.067(2) 0.0016(13) 0.0144(13) 0.0052(12)

loop_
_atom_site_label
_atom_site_type_symbol
_atom_site_fract_x
_atom_site_fract_y
_atom_site_fract_z
_atom_site_U_iso_or_equiv
_atom_site_thermal_displace_type
_atom_site_occupancy
_atom_site_calc_flag
_atom_site_refinement_flags
_atom_site_disorder_group
V V 0.08502(5) 0.15715(4) 0.49115(3) 0.02288(14) Uani 1 d . .
O1 O 0.2248(2) 0.1742(2) 0.37306(15) 0.0357(5) Uani 1 d . .
O3 O 0.0728(2) -0.0423(2) 0.43409(12) 0.0244(4) Uani 1 d . .
O5 O -0.1166(2) 0.1780(2) 0.37590(14) 0.0325(4) Uani 1 d . .
O6 O 0.2400(2) 0.1298(2) 0.56365(15) 0.0364(4) Uani 1 d . .
O7 O -0.0120(2) 0.3113(2) 0.55344(14) 0.0319(4) Uani 1 d . .
O8 O 0.0855(2) 0.3581(2) 0.47766(15) 0.0362(5) Uani 1 d . .
C1 C 0.2192(3) 0.0698(3) 0.3116(2) 0.0294(6) Uani 1 d . .
O2 O 0.3030(2) 0.0621(2) 0.24118(15) 0.0403(5) Uani 1 d . .
C2 C 0.0981(3) -0.0476(3) 0.3328(2) 0.0267(5) Uani 1 d . .
C3 C -0.0569(3) -0.0227(3) 0.2701(2) 0.0309(6) Uani 1 d . .
C4 C -0.1622(3) 0.0984(3) 0.3051(2) 0.0281(5) Uani 1 d . .
O4 O -0.2931(2) 0.1152(3) 0.2574(2) 0.0457(5) Uani 1 d . .
K1 K -0.26598(7) 0.42595(6) 0.44070(4) 0.0337(2) Uani 1 d . .
K2 K 0.48266(7) 0.30934(7) 0.20226(5) 0.0393(2) Uani 1 d . .
OW1 O -0.5930(3) 0.4380(3) 0.3882(2) 0.0421(5) Uani 1 d . .
OW2 O -0.4038(4) 0.1586(3) 0.5184(2) 0.0560(7) Uani 1 d . .
H2 H 0.1487(35) -0.1388(32) 0.3105(22) 0.030(7) Uiso 1 d . .
H3A H -0.0205(38) -0.0022(39) 0.2054(25) 0.045(9) Uiso 1 d . .
H3B H -0.1240(34) -0.1077(35) 0.2713(21) 0.030(7) Uiso 1 d . .
HW1A H -0.6502(52) 0.3689(48) 0.3873(31) 0.065(13) Uiso 1 d . .
HW1B H -0.6382(48) 0.4938(49) 0.3483(32) 0.063(13) Uiso 1 d . .
HW2A H -0.4714(85) 0.1307(73) 0.4728(51) 0.141(28) Uiso 1 d . .
HW2B H -0.3223(68) 0.1341(64) 0.5058(44) 0.110(23) Uiso 1 d . .

loop_
_atom_type_symbol
_atom_type_description
_atom_type_scat_dispersion_real
_atom_type_scat_dispersion_imag
_atom_type_scat_source
C C 0.0033 0.0016 'International Tables Vol C Tables 4.2.6.8 and 6.1.1.4'
H H 0.0000 0.0000 'International Tables Vol C Tables 4.2.6.8 and 6.1.1.4'
O O 0.0106 0.0060 'International Tables Vol C Tables 4.2.6.8 and 6.1.1.4'
V V 0.3005 0.5294 'International Tables Vol C Tables 4.2.6.8 and 6.1.1.4'
K K 0.2009 0.2494 'International Tables Vol C Tables 4.2.6.8 and 6.1.1.4'

loop_
_geom_angle_atom_site_label_1
_geom_angle_atom_site_label_2
_geom_angle_atom_site_label_3
_geom_angle
_geom_angle_site_symmetry_1
_geom_angle_site_symmetry_3
_geom_angle_publ_flag
O6 V O8 102.21(10) . . ?
O6 V O7 101.24(10) . . ?
O8 V O7 44.90(9) . . ?
O6 V O3 96.65(9) . . ?
O8 V O3 151.37(9) . . ?
O7 V O3 149.96(8) . . ?
O6 V O3 97.62(10) . 3_556 ?
O8 V O3 125.29(8) . 3_556 ?
O7 V O3 81.51(8) . 3_556 ?
O3 V O3 72.30(8) . 3_556 ?
O6 V O1 91.20(11) . . ?
O8 V O1 80.86(8) . . ?
O7 V O1 125.69(8) . . ?
O3 V O1 77.38(7) . . ?
O3 V O1 149.17(7) 3_556 . ?
O6 V O5 172.73(9) . . ?
O8 V O5 81.44(8) . . ?
O7 V O5 85.80(8) . . ?
O3 V O5 77.71(7) . . ?
O3 V O5 85.12(8) 3_556 . ?
O1 V O5 83.13(9) . . ?
O6 V K1 141.83(8) . . ?
O8 V K1 49.54(7) . . ?
O7 V K1 41.23(6) . . ?
O3 V K1 120.06(6) . . ?
O3 V K1 85.09(6) 3_556 . ?
O1 V K1 105.80(7) . . ?
O5 V K1 44.92(5) . . ?
C1 O1 V 117.4(2) . . ?
C2 O3 V 113.98(14) . . ?
C2 O3 V 128.33(15) . 3_556 ?
V O3 V 107.70(8) . 3_556 ?
C4 O5 V 132.1(2) . . ?
C4 O5 K1 127.4(2) . . ?
V O5 K1 100.33(7) . . ?
V O6 K2 158.28(12) . 2 ?
O8 O7 V 67.34(11) . . ?
O8 O7 K1 86.11(13) . . ?
V O7 K1 112.22(9) . . ?
O8 O7 K1 51.09(10) . 3_566 ?
V O7 K1 103.96(9) . 3_566 ?
K1 O7 K1 104.11(7) . 3_566 ?
O7 O8 V 67.76(10) . . ?
O7 O8 K1 104.65(13) . 3_566 ?
V O8 K1 134.31(10) . 3_566 ?
O7 O8 K1 65.76(11) . . ?
V O8 K1 102.43(8) . . ?
K1 O8 K1 115.42(7) 3_566 . ?
O2 C1 O1 124.1(2) . . ?
O2 C1 C2 121.8(2) . . ?
O1 C1 C2 114.1(2) . . ?
O2 C1 K2 58.08(15) . 4_656 ?
O1 C1 K2 124.1(2) . 4_656 ?
C2 C1 K2 90.35(15) . 4_656 ?
O2 C1 K2 45.59(14) . . ?
O1 C1 K2 78.93(14) . . ?
C2 C1 K2 165.6(2) . . ?
K2 C1 K2 86.63(7) 4_656 . ?
C1 O2 K1 133.6(2) . 4_556 ?
C1 O2 K2 116.1(2) . . ?
K1 O2 K2 103.19(7) 4_556 . ?
C1 O2 K2 101.7(2) . 4_656 ?
K1 O2 K2 84.90(7) 4_556 4_656 ?
K2 O2 K2 111.22(8) . 4_656 ?
O3 C2 C1 107.7(2) . . ?
O3 C2 C3 111.8(2) . . ?
C1 C2 C3 109.7(2) . . ?
C4 C3 C2 115.0(2) . . ?
O4 C4 O5 123.0(2) . . ?
O4 C4 C3 115.7(2) . . ?
O5 C4 C3 121.3(2) . . ?
C4 O4 K2 144.0(2) . 1_455 ?
C4 O4 K2 102.8(2) . 4_556 ?
K2 O4 K2 106.59(8) 1_455 4_556 ?
O8 K1 O7 70.19(7) 3_566 . ?
O8 K1 O5 119.31(7) 3_566 . ?
O7 K1 O5 61.08(6) . . ?
O8 K1 OW1 126.26(7) 3_566 . ?
O7 K1 OW1 150.34(7) . . ?
O5 K1 OW1 113.83(7) . . ?
O8 K1 O2 93.68(7) 3_566 4_566 ?
O7 K1 O2 135.31(6) . 4_566 ?
O5 K1 O2 96.50(7) . 4_566 ?
OW1 K1 O2 72.53(7) . 4_566 ?
O8 K1 OW2 133.60(9) 3_566 . ?
O7 K1 OW2 77.40(8) . . ?
O5 K1 OW2 67.63(8) . . ?
OW1 K1 OW2 74.15(9) . . ?
O2 K1 OW2 132.44(8) 4_566 . ?
O8 K1 OW1 66.44(7) 3_566 3_466 ?
O7 K1 OW1 92.96(7) . 3_466 ?
O5 K1 OW1 144.06(7) . 3_466 ?
OW1 K1 OW1 75.76(8) . 3_466 ?
O2 K1 OW1 119.10(8) 4_566 3_466 ?
OW2 K1 OW1 83.47(8) . 3_466 ?
O8 K1 O8 64.58(7) 3_566 . ?
O7 K1 O8 28.13(6) . . ?
O5 K1 O8 55.23(5) . . ?
OW1 K1 O8 169.07(7) . . ?
O2 K1 O8 107.19(6) 4_566 . ?
OW2 K1 O8 99.45(8) . . ?
OW1 K1 O8 112.79(6) 3_466 . ?
O8 K1 O7 24.26(5) 3_566 3_566 ?
O7 K1 O7 75.89(7) . 3_566 ?
O5 K1 O7 106.16(7) . 3_566 ?
OW1 K1 O7 130.12(7) . 3_566 ?
O2 K1 O7 74.53(6) 4_566 3_566 ?
OW2 K1 O7 151.82(8) . 3_566 ?
OW1 K1 O7 89.09(6) 3_466 3_566 ?
O8 K1 O7 58.69(6) . 3_566 ?
O8 K1 V 90.10(6) 3_566 . ?
O7 K1 V 26.55(4) . . ?
O5 K1 V 34.75(4) . . ?
OW1 K1 V 142.40(6) . . ?
O2 K1 V 119.23(5) 4_566 . ?
OW2 K1 V 73.05(7) . . ?
OW1 K1 V 117.73(6) 3_466 . ?
O8 K1 V 28.04(4) . . ?
O7 K1 V 86.73(6) 3_566 . ?
O8 K1 K2 143.50(5) 3_566 1_455 ?
O7 K1 K2 135.60(5) . 1_455 ?
O5 K1 K2 74.72(5) . 1_455 ?
OW1 K1 K2 47.92(5) . 1_455 ?
O2 K1 K2 49.99(6) 4_566 1_455 ?
OW2 K1 K2 82.47(7) . 1_455 ?
OW1 K1 K2 123.66(6) 3_466 1_455 ?
O8 K1 K2 123.26(5) . 1_455 ?
O7 K1 K2 123.55(4) 3_566 1_455 ?
V K1 K2 109.47(3) . 1_455 ?
O8 K1 K2 78.05(6) 3_566 4_566 ?
O7 K1 K2 147.42(4) . 4_566 ?
O5 K1 K2 134.78(5) . 4_566 ?
OW1 K1 K2 58.73(6) . 4_566 ?
O2 K1 K2 38.52(4) 4_566 4_566 ?
OW2 K1 K2 132.60(7) . 4_566 ?
OW1 K1 K2 80.59(6) 3_466 4_566 ?
O8 K1 K2 127.88(4) . 4_566 ?
O7 K1 K2 72.13(5) 3_566 4_566 ?
V K1 K2 152.24(2) . 4_566 ?
K2 K1 K2 70.43(3) 1_455 4_566 ?
O4 K2 O6 143.92(7) 1_655 2_554 ?
O4 K2 OW2 93.10(9) 1_655 2_654 ?
O6 K2 OW2 68.29(9) 2_554 2_654 ?
O4 K2 O2 76.98(8) 1_655 . ?
O6 K2 O2 85.20(7) 2_554 . ?
OW2 K2 O2 118.68(8) 2_654 . ?
O4 K2 OW1 102.35(7) 1_655 1_655 ?
O6 K2 OW1 109.17(7) 2_554 1_655 ?
OW2 K2 OW1 149.14(8) 2_654 1_655 ?
O2 K2 OW1 91.01(7) . 1_655 ?
O4 K2 O2 92.94(8) 1_655 4_666 ?
O6 K2 O2 114.87(7) 2_554 4_666 ?
OW2 K2 O2 85.29(8) 2_654 4_666 ?
O2 K2 O2 154.06(3) . 4_666 ?
OW1 K2 O2 67.57(6) 1_655 4_666 ?
O4 K2 O4 149.70(4) 1_655 4_566 ?
O6 K2 O4 66.35(6) 2_554 4_566 ?
OW2 K2 O4 104.88(8) 2_654 4_566 ?
O2 K2 O4 113.33(7) . 4_566 ?
OW1 K2 O4 51.15(6) 1_655 4_566 ?
O2 K2 O4 65.11(7) 4_666 4_566 ?
O4 K2 C1 89.23(8) 1_655 4_666 ?
O6 K2 C1 108.76(7) 2_554 4_666 ?
OW2 K2 C1 65.61(8) 2_654 4_666 ?
O2 K2 C1 165.58(7) . 4_666 ?
OW1 K2 C1 87.80(7) 1_655 4_666 ?
O2 K2 C1 20.25(6) 4_666 4_666 ?
O4 K2 C1 76.77(7) 4_566 4_666 ?
O4 K2 C1 84.55(8) 1_655 . ?
O6 K2 C1 88.13(7) 2_554 . ?
OW2 K2 C1 135.65(8) 2_654 . ?
O2 K2 C1 18.26(6) . . ?
OW1 K2 C1 73.07(7) 1_655 . ?
O2 K2 C1 139.02(7) 4_666 . ?
O4 K2 C1 98.42(7) 4_566 . ?
C1 K2 C1 158.03(3) 4_666 . ?
O4 K2 K1 67.56(6) 1_655 1_655 ?
O6 K2 K1 148.52(5) 2_554 1_655 ?
OW2 K2 K1 122.15(8) 2_654 1_655 ?
O2 K2 K1 109.36(5) . 1_655 ?
OW1 K2 K1 45.20(5) 1_655 1_655 ?
O2 K2 K1 45.12(4) 4_666 1_655 ?
O4 K2 K1 82.19(5) 4_566 1_655 ?
C1 K2 K1 60.45(5) 4_666 1_655 ?
C1 K2 K1 97.80(6) . 1_655 ?
O4 K2 K1 81.21(6) 1_655 4_556 ?
O6 K2 K1 65.80(5) 2_554 4_556 ?
OW2 K2 K1 80.55(7) 2_654 4_556 ?
O2 K2 K1 38.29(5) . 4_556 ?
OW1 K2 K1 127.81(5) 1_655 4_556 ?
O2 K2 K1 164.33(4) 4_666 4_556 ?
O4 K2 K1 125.18(5) 4_566 4_556 ?
C1 K2 K1 144.29(5) 4_666 4_556 ?
C1 K2 K1 55.26(5) . 4_556 ?
K1 K2 K1 141.15(2) 1_655 4_556 ?
O4 K2 K1 64.71(6) 1_655 2_654 ?
O6 K2 K1 85.21(6) 2_554 2_654 ?
OW2 K2 K1 34.35(6) 2_654 2_654 ?
O2 K2 K1 92.20(6) . 2_654 ?
OW1 K2 K1 165.49(5) 1_655 2_654 ?
O2 K2 K1 105.15(5) 4_666 2_654 ?
O4 K2 K1 138.70(4) 4_566 2_654 ?
C1 K2 K1 85.57(6) 4_666 2_654 ?
C1 K2 K1 110.42(6) . 2_654 ?
K1 K2 K1 120.64(4) 1_655 2_654 ?
K1 K2 K1 59.20(3) 4_556 2_654 ?
K1 OW1 K2 86.88(7) . 1_455 ?
K1 OW1 K1 104.24(8) . 3_466 ?
K2 OW1 K1 168.80(9) 1_455 3_466 ?
K2 OW2 K1 113.78(10) 2_455 . ?

loop_
_geom_bond_atom_site_label_1
_geom_bond_atom_site_label_2
_geom_bond_distance
_geom_bond_site_symmetry_2
_geom_bond_publ_flag
V O6 1.606(2) . ?
V O8 1.868(2) . ?
V O7 1.874(2) . ?
V O3 2.005(2) . ?
V O3 2.025(2) 3_556 ?
V O1 2.064(2) . ?
V O5 2.248(2) . ?
V K1 3.881(2) . ?
O1 C1 1.281(3) . ?
O3 C2 1.419(3) . ?
O3 V 2.025(2) 3_556 ?
O5 C4 1.259(3) . ?
O5 K1 2.785(2) . ?
O6 K2 2.753(2) 2 ?
O7 O8 1.429(3) . ?
O7 K1 2.763(2) . ?
O7 K1 3.364(2) 3_566 ?
O8 K1 2.706(2) 3_566 ?
O8 K1 3.023(3) . ?
C1 O2 1.231(3) . ?
C1 C2 1.527(4) . ?
C1 K2 3.485(3) 4_656 ?
C1 K2 3.529(3) . ?
O2 K1 2.794(3) 4_556 ?
O2 K2 2.808(2) . ?
O2 K2 3.020(3) 4_656 ?
C2 C3 1.530(4) . ?
C3 C4 1.523(4) . ?
C4 O4 1.250(3) . ?
O4 K2 2.674(2) 1_455 ?
O4 K2 3.308(3) 4_556 ?
K1 O8 2.706(2) 3_566 ?
K1 OW1 2.791(3) . ?
K1 O2 2.794(3) 4_566 ?
K1 OW2 2.956(3) . ?
K1 OW1 2.973(3) 3_466 ?
K1 O7 3.364(2) 3_566 ?
K1 K2 3.928(2) 1_455 ?
K1 K2 4.390(2) 4_566 ?
K2 O4 2.674(2) 1_655 ?
K2 O6 2.753(2) 2_554 ?
K2 OW2 2.767(3) 2_654 ?
K2 OW1 2.920(3) 1_655 ?
K2 O2 3.020(3) 4_666 ?
K2 O4 3.308(3) 4_566 ?
K2 C1 3.485(3) 4_666 ?
K2 K1 3.928(2) 1_655 ?
K2 K1 4.390(2) 4_556 ?
K2 K1 4.795(2) 2_654 ?
OW1 K2 2.920(3) 1_455 ?
OW1 K1 2.973(3) 3_466 ?
OW2 K2 2.767(3) 2_455 ?
